data_2007172
loop_
_publ_author_name
'Breu, Josef'
'Range, Klaus-J\"urgen'
'Weber, Andreas'
'Sauer, J\"urgen'

_publ_section_title
;
 Nonstereospecific 1,3-Dipolar Cycloaddition Reactions of Azomethine
 Ylides: Proof of the Structures for Four Diastereoisomeric [3+2]
 Cycloadducts
;
_journal_issue 4
_journal_name_full 'Acta Crystallographica Section C'
_journal_page_first 509
_journal_page_last 513
_journal_paper_doi 10.1107/S010827019701439X
_journal_volume 54
_journal_year 1998
_chemical_formula_moiety 'C29 H33 N5'
_chemical_formula_sum 'C29 H33 N5'
_chemical_formula_weight 451.61
_chemical_name_systematic
;r-5-dimethylamino-1,1,t-6-trimethyl-2,t-6a-di-p-tolyl-1,1a,5,6,6a,6b-hexahydro-
cis-1a-transoid-6a,6b-3,3a-diaza-cyclopro-pa[e]indene-4,4-dicarbonitrile
;
_space_group_IT_number 14
_symmetry_cell_setting monoclinic
_symmetry_space_group_name_Hall '-P 2ybc'
_symmetry_space_group_name_H-M 'P 1 21/c 1'
_cell_angle_alpha 90
_cell_angle_beta 107.351(6)
_cell_angle_gamma 90
_cell_formula_units_Z 4
_cell_length_a 14.3132(10)
_cell_length_b 10.5769(15)
_cell_length_c 17.9455(13)
_cell_measurement_reflns_used 2000
_cell_measurement_temperature 170.0
_cell_measurement_theta_max 24.64
_cell_measurement_theta_min 2.26
_cell_volume 2593.1(5)
_computing_molecular_graphics 'PLATON (Spek, 1990)'
_computing_publication_material PLATON
_computing_structure_refinement 'SHELXL93 (Sheldrick, 1993)'
_computing_structure_solution 'SIR92 (Altomare, Cascarano, Giacovazzo & Guagliardi, 1993)'
_diffrn_ambient_temperature 170
_diffrn_measurement_device_type 'STOE IPDS'
_diffrn_measurement_method rotation
_diffrn_radiation_monochromator graphite
_diffrn_radiation_source 'fine-focus sealed tube'
_diffrn_radiation_type 'Mo K\a'
_diffrn_radiation_wavelength 0.71069
_diffrn_reflns_av_R_equivalents 0.0215
_diffrn_reflns_av_sigmaI/netI 0.0280
_diffrn_reflns_limit_h_max 15
_diffrn_reflns_limit_h_min -16
_diffrn_reflns_limit_k_max 12
_diffrn_reflns_limit_k_min -10
_diffrn_reflns_limit_l_max 19
_diffrn_reflns_limit_l_min -20
_diffrn_reflns_number 8101
_diffrn_reflns_reduction_process
;
 ?
;
_diffrn_reflns_theta_max 24.64
_diffrn_reflns_theta_min 2.26
_exptl_absorpt_coefficient_mu 0.07
_exptl_absorpt_correction_type none
_exptl_crystal_colour transparent
_exptl_crystal_density_diffrn 1.157
_exptl_crystal_density_meas ?
_exptl_crystal_description 'monoclinic sphenoid'
_exptl_crystal_F_000 968
_exptl_crystal_size_max 0.58
_exptl_crystal_size_mid 0.43
_exptl_crystal_size_min 0.30
_refine_diff_density_max 0.155
_refine_diff_density_min -0.127
_refine_ls_extinction_method none
_refine_ls_goodness_of_fit_all 1.063
_refine_ls_goodness_of_fit_obs 1.191
_refine_ls_hydrogen_treatment constr
_refine_ls_matrix_type full
_refine_ls_number_constraints 0
_refine_ls_number_parameters 314
_refine_ls_number_reflns 4113
_refine_ls_number_restraints 0
_refine_ls_restrained_S_all 1.063
_refine_ls_restrained_S_obs 1.191
_refine_ls_R_factor_all 0.0484
_refine_ls_R_factor_obs .0339
_refine_ls_shift/esd_max 0.000
_refine_ls_shift/esd_mean 0.000
_refine_ls_structure_factor_coef Fsqd
_refine_ls_weighting_details 'w = 1/[\s^2^(Fo^2^)+(0.0554P)^2^]  where P=(Fo^2^+2Fc^2^)/3'
_refine_ls_weighting_scheme calc
_refine_ls_wR_factor_all 0.0905
_refine_ls_wR_factor_obs .0871
_reflns_number_gt 3114
_reflns_number_total 4113
_reflns_threshold_expression I>2sigma(I)
_cod_data_source_file jz1241.cif
_cod_data_source_block IIIa
_cod_depositor_comments
;
The following automatic conversions were performed:
'_symmetry_cell_setting' value 'Monoclinic' changed to 'monoclinic'
according to '/home/saulius/struct/CIF-dictionaries/cif_core.dic'
dictionary named 'cif_core.dic' version 2.4.1 from 2010-06-29.

Automatic conversion script
Id: cif_fix_enum 1527 2010-12-29 10:47:43Z saulius 

The following automatic conversions were performed:

'_exptl_crystal_density_meas' value 'not measured' was changed to '?'
- the value is perceived as not measured.

Automatic conversion script
Id: cif_fix_values 3008 2015-01-20 13:52:24Z robertas 

The following automatic conversions were performed:

'_refine_ls_weighting_scheme' value 'calc w =
1/[\s^2^(Fo^2^)+(0.0554P)^2^] where P=(Fo^2^+2Fc^2^)/3' was changed
to 'calc'. New tag '_refine_ls_weighting_details' was created. The
value of the new tag was set to 'w = 1/[\s^2^(Fo^2^)+(0.0554P)^2^]
where P=(Fo^2^+2Fc^2^)/3'.

Automatic conversion script
Id: cif_fix_values 3143 2015-03-26 13:38:13Z robertas 
;
_cod_original_sg_symbol_H-M 'P 21/c'
_cod_database_code 2007172

loop_
_symmetry_equiv_pos_as_xyz
x,y,z
-x,1/2+y,1/2-z
-x,-y,-z
x,1/2-y,1/2+z

loop_
_atom_site_aniso_label
_atom_site_aniso_U_11
_atom_site_aniso_U_22
_atom_site_aniso_U_33
_atom_site_aniso_U_12
_atom_site_aniso_U_13
_atom_site_aniso_U_23
N3 .0992(12) .0432(10) .0506(8) -.0060(8) .0508(9) .0001(7)
N5 .0454(9) .0597(11) .0387(7) .0044(7) -.0012(7) .0021(7)
N12 .0259(5) .0250(7) .0244(6) -.0013(5) .0075(5) -.0016(5)
N13 .0300(6) .0230(7) .0193(5) -.0041(5) .0088(5) -.0012(5)
N44 .0388(7) .0256(7) .0376(7) .0017(5) .0099(6) .0079(6)
C1 .0337(7) .0278(8) .0223(7) -.0007(6) .0097(6) .0026(6)
C2 .0541(9) .0268(9) .0292(7) -.0050(7) .0190(7) .0032(6)
C4 .0428(9) .0335(10) .0230(7) -.0009(7) .0059(7) .0019(6)
C6 .0382(8) .0302(9) .0233(7) -.0045(6) .0099(6) .0021(6)
C7 .0431(8) .0289(9) .0358(8) .0015(7) .0049(7) .0044(7)
C8 .0712(11) .0457(11) .0292(8) -.0150(9) .0174(8) .0053(7)
C11 .0240(6) .0266(8) .0241(7) .0035(6) .0093(6) .0016(6)
C14 .0278(7) .0254(8) .0191(6) .0000(6) .0088(5) -.0015(6)
C15 .0288(7) .0285(8) .0223(6) -.0010(6) .0104(6) -.0027(6)
C16 .0284(7) .0290(8) .0263(7) -.0025(6) .0131(6) -.0012(6)
C21 .0242(7) .0279(9) .0273(7) .0004(6) .0088(6) -.0016(6)
C22 .0300(7) .0327(9) .0286(7) -.0017(6) .0086(6) -.0010(6)
C23 .0321(7) .0288(9) .0417(8) -.0033(6) .0135(7) .0002(7)
C24 .0247(7) .0319(9) .0436(8) .0003(6) .0089(6) -.0080(7)
C25 .0291(7) .0453(11) .0298(7) -.0020(7) .0059(6) -.0082(7)
C26 .0281(7) .0375(10) .0283(7) -.0019(6) .0102(6) -.0002(6)
C27 .0381(8) .0420(11) .0580(10) -.0073(8) .0120(8) -.0165(8)
C31 .0278(7) .0197(8) .0232(6) -.0007(6) .0090(6) -.0007(6)
C32 .0319(7) .0208(8) .0244(7) .0004(6) .0098(6) -.0003(6)
C33 .0308(7) .0243(8) .0350(8) .0016(6) .0169(6) -.0012(6)
C34 .0306(7) .0200(8) .0339(8) .0009(6) .0092(6) .0018(6)
C35 .0334(7) .0301(9) .0242(7) .0002(6) .0046(6) -.0009(6)
C36 .0310(7) .0327(9) .0247(7) .0027(6) .0107(6) -.0014(6)
C37 .0309(7) .0370(10) .0454(9) .0043(7) .0072(7) -.0011(7)
C41 .0410(8) .0278(9) .0308(7) -.0001(7) .0117(6) -.0040(6)
C42 .0262(6) .0253(8) .0263(7) .0016(6) .0095(6) -.0011(6)
C43 .0300(7) .0241(8) .0259(7) .0013(6) .0093(6) .0028(6)
C45 .0564(10) .0340(10) .0506(9) -.0119(8) .0097(8) .0128(8)
C46 .0540(10) .0348(10) .0587(10) .0160(8) .0103(8) .0104(8)

loop_
_atom_site_label
_atom_site_fract_x
_atom_site_fract_y
_atom_site_fract_z
_atom_site_U_iso_or_equiv
_atom_site_thermal_displace_type
_atom_site_occupancy
N3 .34943(12) .20669(14) .31719(8) .0581(6) Uani 1.000
N5 .07921(10) .29209(15) .36084(8) .0509(5) Uani 1.000
N12 .21183(7) .05161(11) .45272(6) .0251(3) Uani 1.000
N13 .28124(7) .14577(11) .48223(6) .0238(3) Uani 1.000
N44 .29139(8) .48269(12) .43686(7) .0343(4) Uani 1.000
C1 .26703(10) .24977(14) .42693(7) .0276(4) Uani 1.000
C2 .31287(11) .22326(14) .36461(8) .0353(5) Uani 1.000
C4 .16099(11) .27494(15) .38814(8) .0340(5) Uani 1.000
C6 .26550(10) .00057(14) .64281(7) .0304(5) Uani 1.000
C7 .33650(10) -.0904(2) .62373(8) .0374(5) Uani 1.000
C8 .24967(13) -.0217(2) .72166(8) .0482(6) Uani 1.000
C11 .16546(9) .00117(13) .49632(7) .0244(4) Uani 1.000
C14 .31333(9) .19357(13) .56533(7) .0237(4) Uani 1.000
C15 .25440(9) .13439(13) .61407(7) .0259(4) Uani 1.000
C16 .17588(9) .04012(13) .57739(7) .0268(4) Uani 1.000
C21 .09705(9) -.10230(13) .46060(7) .0262(4) Uani 1.000
C22 .06609(9) -.18878(14) .50654(8) .0305(4) Uani 1.000
C23 .00695(10) -.28981(14) .47275(8) .0337(5) Uani 1.000
C24 -.02360(9) -.30767(15) .39251(8) .0337(5) Uani 1.000
C25 .00494(9) -.2185(2) .34695(8) .0354(5) Uani 1.000
C26 .06394(9) -.11779(15) .37982(8) .0309(5) Uani 1.000
C27 -.08388(11) -.4205(2) .35585(10) .0465(6) Uani 1.000
C31 .42297(9) .16826(13) .60125(7) .0233(4) Uani 1.000
C32 .48536(9) .13707(13) .55767(7) .0254(4) Uani 1.000
C33 .58432(9) .11820(13) .59341(8) .0285(4) Uani 1.000
C34 .62532(9) .13046(13) .67358(8) .0283(4) Uani 1.000
C35 .56277(9) .16026(14) .71697(8) .0301(4) Uani 1.000
C36 .46393(9) .17835(14) .68212(7) .0289(4) Uani 1.000
C37 .73347(10) .1133(2) .71157(9) .0387(5) Uani 1.000
C41 .34616(10) .42371(14) .62072(8) .0330(5) Uani 1.000
C42 .29234(9) .33711(13) .55378(7) .0256(4) Uani 1.000
C43 .31643(9) .36462(13) .47764(7) .0265(4) Uani 1.000
C45 .37501(12) .5626(2) .43939(10) .0484(6) Uani 1.000
C46 .21054(12) .5557(2) .44857(10) .0506(6) Uani 1.000
H7A .3453(6) -.0677(6) .5733(3) .0560 Uiso 1.000
H7B .3106(3) -.1766(2) .6210(5) .0560 Uiso 1.000
H7C .3997(2) -.0859(7) .6645(3) .0560 Uiso 1.000
H8A .3119(2) -.0114(11) .76296(9) .0720 Uiso 1.000
H8B .2249(8) -.1077(4) .7236(3) .0720 Uiso 1.000
H8C .2020(6) .0395(7) .7294(3) .0720 Uiso 1.000
H15 .23618(9) .19509(13) .65014(7) .0310 Uiso 1.000
H16 .11366(9) .04828(13) .59155(7) .0320 Uiso 1.000
H22 .08566(9) -.17855(14) .56163(8) .0370 Uiso 1.000
H23 -.01312(10) -.34811(14) .50524(8) .0400 Uiso 1.000
H25 -.01674(9) -.2270(2) .29175(8) .0420 Uiso 1.000
H26 .08227(9) -.05826(15) .34707(8) .0370 Uiso 1.000
H27A -.1106(6) -.4610(6) .3942(2) .0700 Uiso 1.000
H27B -.0426(2) -.4809(5) .3387(5) .0700 Uiso 1.000
H27C -.1377(4) -.3930(2) .3108(4) .0700 Uiso 1.000
H32 .45970(9) .12861(13) .50262(7) .0300 Uiso 1.000
H33 .62521(9) .09631(13) .56230(8) .0340 Uiso 1.000
H35 .58863(9) .16841(14) .77203(8) .0360 Uiso 1.000
H36 .42301(9) .19798(14) .71359(7) .0350 Uiso 1.000
H37A .76893(11) .1844(5) .6977(5) .0580 Uiso 1.000
H37B .7549(2) .0342(5) .6934(4) .0580 Uiso 1.000
H37C .74704(13) .1103(10) .76839(9) .0580 Uiso 1.000
H41A .3331(5) .3965(5) .66884(13) .0490 Uiso 1.000
H41B .3233(5) .5108(2) .6086(2) .0490 Uiso 1.000
H41C .41667(11) .4195(7) .6278(3) .0490 Uiso 1.000
H42 .22047(9) .35024(13) .54387(7) .0310 Uiso 1.000
H43 .38872(9) .35362(13) .48899(7) .0320 Uiso 1.000
H45A .4018(5) .5978(9) .4920(2) .0730 Uiso 1.000
H45B .3542(2) .6316(6) .4016(5) .0730 Uiso 1.000
H45C .4254(3) .5122(3) .4263(6) .0730 Uiso 1.000
H46A .1880(6) .6174(7) .4063(4) .0760 Uiso 1.000
H46B .2326(2) .6001(8) .4987(3) .0760 Uiso 1.000
H46C .1566(3) .4986(2) .4486(6) .0760 Uiso 1.000

loop_
_atom_type_symbol
_atom_type_description
_atom_type_scat_dispersion_real
_atom_type_scat_dispersion_imag
_atom_type_scat_source
N N 0.0061 0.0033 'International Tables Vol C Tables 4.2.6.8 and 6.1.1.4'
H H 0.0000 0.0000 'International Tables Vol C Tables 4.2.6.8 and 6.1.1.4'
C C 0.0033 0.0016 'International Tables Vol C Tables 4.2.6.8 and 6.1.1.4'

loop_
_geom_angle_atom_site_label_1
_geom_angle_atom_site_label_2
_geom_angle_atom_site_label_3
_geom_angle
_geom_angle_publ_flag
N13 N12 C11 120.31(11) no
N12 N13 C1 110.00(10) no
N12 N13 C14 125.89(10) no
C1 N13 C14 111.09(10) no
C43 N44 C45 114.26(12) no
C43 N44 C46 118.35(12) no
C45 N44 C46 111.64(14) no
N13 C1 C2 111.62(12) no
N13 C1 C4 111.64(12) no
N13 C1 C43 104.17(10) no
C2 C1 C4 107.40(11) no
C2 C1 C43 111.27(12) no
C4 C1 C43 110.80(12) no
N3 C2 C1 177.77(16) no
N5 C4 C1 177.42(16) no
C7 C6 C8 114.22(13) no
C7 C6 C15 122.20(13) no
C7 C6 C16 118.09(11) no
C8 C6 C15 115.96(13) no
C8 C6 C16 115.96(13) no
C15 C6 C16 59.65(9) no
N12 C11 C16 124.49(12) no
N12 C11 C21 116.02(11) no
C16 C11 C21 119.49(11) no
N13 C14 C15 111.89(11) no
N13 C14 C31 109.19(10) no
N13 C14 C42 101.90(10) no
C15 C14 C31 111.14(10) no
C15 C14 C42 111.22(11) no
C31 C14 C42 111.16(11) no
C6 C15 C14 124.55(12) no
C6 C15 C16 60.78(9) no
C14 C15 C16 119.55(10) no
C6 C16 C11 119.96(12) no
C6 C16 C15 59.57(9) no
C11 C16 C15 117.41(11) no
C11 C21 C22 121.09(11) no
C11 C21 C26 120.85(12) no
C22 C21 C26 118.03(13) no
C21 C22 C23 120.62(13) no
C22 C23 C24 121.44(13) no
C23 C24 C25 117.52(14) no
C23 C24 C27 121.61(14) no
C25 C24 C27 120.86(13) no
C24 C25 C26 121.60(13) no
C21 C26 C25 120.73(13) no
C14 C31 C32 123.63(11) no
C14 C31 C36 118.91(11) no
C32 C31 C36 117.46(12) no
C31 C32 C33 120.90(12) no
C32 C33 C34 121.64(12) no
C33 C34 C35 117.32(13) no
C33 C34 C37 121.20(12) no
C35 C34 C37 121.48(13) no
C34 C35 C36 121.58(13) no
C31 C36 C35 121.08(12) no
C14 C42 C41 116.81(11) no
C14 C42 C43 102.65(10) no
C41 C42 C43 113.15(11) no
N44 C43 C1 112.31(10) no
N44 C43 C42 122.02(11) no
C1 C43 C42 100.91(10) no
C6 C7 H7A 109.5(5) no
C6 C7 H7B 109.5(3) no
C6 C7 H7C 109.5(4) no
H7A C7 H7B 109.4(6) no
H7A C7 H7C 109.5(6) no
H7B C7 H7C 109.5(6) no
C6 C8 H8A 109.5(2) no
C6 C8 H8B 109.5(4) no
C6 C8 H8C 109.5(4) no
H8A C8 H8B 109.4(8) no
H8A C8 H8C 109.5(7) no
H8B C8 H8C 109.5(8) no
C6 C15 H15 113.89(14) no
C14 C15 H15 113.88(14) no
C16 C15 H15 113.89(14) no
C6 C16 H16 116.03(13) no
C11 C16 H16 116.02(14) no
C15 C16 H16 116.02(14) no
C21 C22 H22 119.69(16) no
C23 C22 H22 119.69(16) no
C22 C23 H23 119.28(16) no
C24 C23 H23 119.29(17) no
C24 C25 H25 119.2(2) no
C26 C25 H25 119.2(2) no
C21 C26 H26 119.63(17) no
C25 C26 H26 119.64(16) no
C24 C27 H27A 109.4(4) no
C24 C27 H27B 109.5(3) no
C24 C27 H27C 109.4(2) no
H27A C27 H27B 109.5(6) no
H27A C27 H27C 109.5(6) no
H27B C27 H27C 109.5(6) no
C31 C32 H32 119.55(15) no
C33 C32 H32 119.55(15) no
C32 C33 H33 119.17(16) no
C34 C33 H33 119.18(16) no
C34 C35 H35 119.21(16) no
C36 C35 H35 119.20(16) no
C31 C36 H36 119.46(15) no
C35 C36 H36 119.46(14) no
C34 C37 H37A 109.5(4) no
C34 C37 H37B 109.5(3) no
C34 C37 H37C 109.46(19) no
H37A C37 H37B 109.5(4) no
H37A C37 H37C 109.4(7) no
H37B C37 H37C 109.5(7) no
C42 C41 H41A 109.5(3) no
C42 C41 H41B 109.5(3) no
C42 C41 H41C 109.5(4) no
H41A C41 H41B 109.4(5) no
H41A C41 H41C 109.4(5) no
H41B C41 H41C 109.5(6) no
C14 C42 H42 107.94(14) no
C41 C42 H42 107.94(14) no
C43 C42 H42 107.93(13) no
N44 C43 H43 106.89(14) no
C1 C43 H43 106.89(14) no
C42 C43 H43 106.88(13) no
N44 C45 H45A 109.4(5) no
N44 C45 H45B 109.5(3) no
N44 C45 H45C 109.5(3) no
H45A C45 H45B 109.5(7) no
H45A C45 H45C 109.4(7) no
H45B C45 H45C 109.4(6) no
N44 C46 H46A 109.5(5) no
N44 C46 H46B 109.5(3) no
N44 C46 H46C 109.4(3) no
H46A C46 H46B 109.5(7) no
H46A C46 H46C 109.5(7) no
H46B C46 H46C 109.4(7) no

loop_
_geom_bond_atom_site_label_1
_geom_bond_atom_site_label_2
_geom_bond_site_symmetry_1
_geom_bond_site_symmetry_2
_geom_bond_distance
_geom_bond_publ_flag
N3 C2 . . 1.138(2) no
N5 C4 . . 1.141(2) no
N12 N13 . . 1.3948(16) no
N12 C11 . . 1.2834(17) no
N13 C1 . . 1.4546(18) no
N13 C14 . . 1.5106(16) no
N44 C43 . . 1.4377(18) no
N44 C45 . . 1.455(2) no
N44 C46 . . 1.458(2) no
C1 C2 . . 1.482(2) no
C1 C4 . . 1.493(2) no
C1 C43 . . 1.5556(19) no
C6 C7 . . 1.511(2) no
C6 C8 . . 1.517(2) no
C6 C15 . . 1.499(2) no
C6 C16 . . 1.5167(19) no
C11 C16 . . 1.4762(17) no
C11 C21 . . 1.4809(19) no
C14 C15 . . 1.5193(19) no
C14 C31 . . 1.5318(19) no
C14 C42 . . 1.550(2) no
C15 C16 . . 1.4998(19) no
C21 C22 . . 1.3895(19) no
C21 C26 . . 1.3940(18) no
C22 C23 . . 1.386(2) no
C23 C24 . . 1.387(2) no
C24 C25 . . 1.387(2) no
C24 C27 . . 1.504(2) no
C25 C26 . . 1.378(2) no
C31 C32 . . 1.3908(19) no
C31 C36 . . 1.3978(17) no
C32 C33 . . 1.3841(19) no
C33 C34 . . 1.388(2) no
C34 C35 . . 1.3867(19) no
C34 C37 . . 1.505(2) no
C35 C36 . . 1.3789(19) no
C41 C42 . . 1.5243(19) no
C42 C43 . . 1.5335(18) no
C7 H7A . . .980(6) no
C7 H7B . . .980(3) no
C7 H7C . . .980(5) no
C8 H8A . . .980(3) no
C8 H8B . . .981(6) no
C8 H8C . . .980(8) no
C15 H15 . . .9999(18) no
C16 H16 . . 1.0001(19) no
C22 H22 . . .9499(19) no
C23 H23 . . .950(2) no
C25 H25 . . .950(2) no
C26 H26 . . .950(2) no
C27 H27A . . .980(7) no
C27 H27B . . .980(5) no
C27 H27C . . .980(7) no
C32 H32 . . .9500(17) no
C33 H33 . . .9501(19) no
C35 H35 . . .9501(19) no
C36 H36 . . .9499(18) no
C37 H37A . . .980(5) no
C37 H37B . . .980(6) no
C37 H37C . . .980(2) no
C41 H41A . . .980(4) no
C41 H41B . . .980(3) no
C41 H41C . . .980(3) no
C42 H42 . . 1.0000(19) no
C43 H43 . . 1.0000(19) no
C45 H45A . . .980(5) no
C45 H45B . . .980(8) no
C45 H45C . . .980(6) no
C46 H46A . . .979(7) no
C46 H46B . . .980(6) no
C46 H46C . . .980(5) no

loop_
_geom_contact_atom_site_label_1
_geom_contact_atom_site_label_2
_geom_contact_distance
_geom_contact_site_symmetry_2
_geom_contact_publ_flag
N12 C7 3.4047(19) . no
C1 C32 3.5097(19) . no
C4 C11 3.476(2) . no
C4 C46 3.168(3) . no
C6 C36 3.302(2) . no
C7 N12 3.4047(19) . no
C7 C36 3.371(2) . no
C7 C31 3.078(2) . no
C11 C4 3.476(2) . no
C23 C46 3.479(2) 1_545 no
C24 C46 3.510(2) 1_545 no
C31 C7 3.078(2) . no
C32 C1 3.5097(19) . no
C32 C43 3.410(2) . no
C33 C45 3.505(3) 3_666 no
C36 C41 3.112(2) . no
C36 C7 3.371(2) . no
C36 C6 3.302(2) . no
C41 C46 3.418(2) . no
C41 C36 3.112(2) . no
C43 C32 3.410(2) . no
C45 C33 3.505(3) 3_666 no
C46 C23 3.479(2) 1_565 no
C46 C4 3.168(3) . no
C46 C24 3.510(2) 1_565 no
C46 C41 3.418(2) . no
N3 H37B 2.931(5) 3_656 no
N3 H41A 2.822(4) 4_554 no
N3 H36 2.598(2) 4_554 no
N5 H25 2.623(2) 2_555 no
N5 H23 2.894(2) 3_556 no
N5 H46C 2.727(6) . no
N5 H27B 2.924(5) 1_565 no
N12 H33 2.8872(18) 3_656 no
N12 H37B 2.945(6) 3_656 no
N12 H7A 2.731(6) . no
N12 H26 2.5074(18) . no
N13 H7A 2.778(6) . no
N13 H32 2.4767(17) . no
C1 H32 2.976(2) . no
C2 H32 2.907(2) . no
C2 H37B 2.973(6) 3_656 no
C4 H46C 2.611(5) . no
C4 H42 2.7839(19) . no
C6 H36 3.057(2) . no
C11 H7A 2.635(8) . no
C14 H7A 2.798(7) . no
C15 H41A 3.043(5) . no
C15 H36 2.6259(19) . no
C16 H22 2.623(2) . no
C21 H16 2.9351(19) 3_556 no
C22 H16 3.037(2) 3_556 no
C22 H16 2.908(2) . no
C24 H16 3.081(2) 3_556 no
C24 H46A 3.068(9) 1_545 no
C25 H46A 3.057(8) 1_545 no
C25 H16 2.908(2) 3_556 no
C26 H16 2.836(2) 3_556 no
C31 H41C 2.706(7) . no
C31 H7A 2.717(7) . no
C31 H7C 2.975(7) . no
C31 H43 2.7484(19) . no
C32 H7A 3.021(8) . no
C32 H43 2.7680(19) . no
C33 H32 3.088(2) 3_656 no
C33 H45B 2.782(6) 3_666 no
C34 H45B 2.911(7) 3_666 no
C36 H41C 2.742(7) . no
C36 H7C 2.930(7) . no
C36 H41A 2.936(6) . no
C41 H15 3.017(2) . no
C41 H36 2.932(2) . no
C41 H46B 2.966(7) . no
C42 H46B 2.990(8) . no
C42 H46C 2.840(7) . no
C45 H8A 3.070(3) 4_554 no
C46 H41B 2.883(4) . no
C46 H42 2.743(2) . no
H7A N12 2.731(6) . no
H7A N13 2.778(6) . no
H7A C11 2.635(8) . no
H7A C14 2.798(7) . no
H7A C31 2.717(7) . no
H7A C32 3.021(8) . no
H7C C31 2.975(7) . no
H7C C36 2.930(7) . no
H7C H8A 2.578(6) . no
H8A H7C 2.578(6) . no
H8A C45 3.070(3) 4_555 no
H8C H15 2.321(7) . no
H8C H16 2.421(6) . no
H15 C41 3.017(2) . no
H15 H8C 2.321(7) . no
H15 H36 2.5753(19) . no
H15 H41A 2.509(6) . no
H15 H42 2.4748(18) . no
H16 C22 2.908(2) . no
H16 H8C 2.421(6) . no
H16 H22 2.465(2) . no
H16 C21 2.9351(19) 3_556 no
H16 C22 3.037(2) 3_556 no
H16 C24 3.081(2) 3_556 no
H16 C25 2.908(2) 3_556 no
H16 C26 2.836(2) 3_556 no
H22 C16 2.623(2) . no
H22 H16 2.465(2) . no
H23 H27A 2.384(5) . no
H23 N5 2.894(2) 3_556 no
H25 H27C 2.559(5) . no
H25 N5 2.623(2) 2_545 no
H26 N12 2.5074(18) . no
H27A H23 2.384(5) . no
H27A H42 2.474(8) 3_556 no
H27B N5 2.924(5) 1_545 no
H27C H25 2.559(5) . no
H32 N13 2.4767(17) . no
H32 C1 2.976(2) . no
H32 C2 2.907(2) . no
H32 H43 2.571(2) . no
H32 C33 3.088(2) 3_656 no
H33 N12 2.8872(18) 3_656 no
H35 H37C 2.369(4) . no
H36 C6 3.057(2) . no
H36 C15 2.6259(19) . no
H36 C41 2.932(2) . no
H36 H15 2.5753(19) . no
H36 H41A 2.468(6) . no
H36 N3 2.598(2) 4_555 no
H37B N3 2.931(5) 3_656 no
H37B N12 2.945(6) 3_656 no
H37B C2 2.973(6) 3_656 no
H37C H35 2.369(4) . no
H41A C15 3.043(5) . no
H41A C36 2.936(6) . no
H41A H15 2.509(6) . no
H41A H36 2.468(6) . no
H41A N3 2.822(4) 4_555 no
H41B C46 2.883(4) . no
H41B H46B 2.223(7) . no
H41C C31 2.706(7) . no
H41C C36 2.742(7) . no
H41C H43 2.501(5) . no
H42 C4 2.7839(19) . no
H42 C46 2.743(2) . no
H42 H15 2.4748(18) . no
H42 H46C 2.300(8) . no
H42 H27A 2.474(8) 3_556 no
H43 C31 2.7484(19) . no
H43 C32 2.7680(19) . no
H43 H32 2.571(2) . no
H43 H41C 2.501(5) . no
H43 H45A 2.589(10) . no
H43 H45C 2.170(6) . no
H45A H43 2.589(10) . no
H45A H46B 2.460(8) . no
H45B H46A 2.410(10) . no
H45B C33 2.782(6) 3_666 no
H45B C34 2.911(7) 3_666 no
H45C H43 2.170(6) . no
H46A C24 3.068(9) 1_565 no
H46A C25 3.057(8) 1_565 no
H46A H45B 2.410(10) . no
H46B C41 2.966(7) . no
H46B C42 2.990(8) . no
H46B H41B 2.223(7) . no
H46B H45A 2.460(8) . no
H46C N5 2.727(6) . no
H46C C4 2.611(5) . no
H46C C42 2.840(7) . no
H46C H42 2.300(8) . no

loop_
_geom_torsion_atom_site_label_1
_geom_torsion_atom_site_label_2
_geom_torsion_atom_site_label_3
_geom_torsion_atom_site_label_4
_geom_torsion
_geom_torsion_publ_flag
C11 N12 N13 C1 -134.16(13) no
C11 N12 N13 C14 3.25(19) no
N13 N12 C11 C16 3.4(2) no
N13 N12 C11 C21 -177.03(11) no
N12 N13 C1 C4 38.26(14) no
C14 N13 C1 C4 -105.75(12) no
N12 N13 C1 C43 157.87(10) no
C14 N13 C1 C43 13.86(14) no
C1 N13 C14 C42 13.30(13) no
N12 N13 C1 C2 -81.96(14) no
C14 N13 C1 C2 134.03(12) no
N12 N13 C14 C31 118.63(13) no
N12 N13 C14 C15 -4.84(17) no
C1 N13 C14 C15 132.19(12) no
C1 N13 C14 C31 -104.34(12) no
N12 N13 C14 C42 -123.73(12) no
C46 N44 C43 C42 -24.52(19) no
C46 N44 C43 C1 95.34(15) no
C45 N44 C43 C42 110.14(15) no
C45 N44 C43 C1 -130.00(13) no
C2 C1 C43 N44 72.57(15) no
N13 C1 C43 C42 -35.52(13) no
N13 C1 C43 N44 -167.03(11) no
C4 C1 C43 C42 84.66(13) no
C2 C1 C43 C42 -155.92(11) no
C4 C1 C43 N44 -46.85(15) no
C7 C6 C15 C16 106.03(14) no
C7 C6 C15 C14 -1.48(19) no
C7 C6 C16 C15 -112.79(15) no
C8 C6 C16 C11 -147.67(14) no
C8 C6 C15 C14 146.27(13) no
C8 C6 C15 C16 -106.21(14) no
C16 C6 C15 C14 -107.52(13) no
C15 C6 C16 C11 106.12(14) no
C7 C6 C16 C11 -6.7(2) no
C8 C6 C16 C15 106.21(15) no
C21 C11 C16 C6 104.03(15) no
C21 C11 C16 C15 172.95(12) no
N12 C11 C21 C26 -18.19(19) no
C16 C11 C21 C22 -20.35(19) no
N12 C11 C21 C22 160.03(13) no
N12 C11 C16 C15 -7.5(2) no
N12 C11 C16 C6 -76.39(18) no
C16 C11 C21 C26 161.43(13) no
C31 C14 C15 C16 -122.02(13) no
C42 C14 C15 C16 113.56(13) no
N13 C14 C31 C32 15.08(18) no
C42 C14 C15 C6 -173.35(11) no
C15 C14 C31 C32 138.99(13) no
C15 C14 C31 C36 -41.90(17) no
C42 C14 C31 C32 -96.56(15) no
C42 C14 C31 C36 82.55(15) no
N13 C14 C42 C41 -159.79(11) no
N13 C14 C42 C43 -35.40(12) no
N13 C14 C31 C36 -165.81(12) no
N13 C14 C15 C6 73.42(15) no
N13 C14 C15 C16 0.34(18) no
C31 C14 C15 C6 -48.93(16) no
C31 C14 C42 C43 80.81(12) no
C31 C14 C42 C41 -43.58(15) no
C15 C14 C42 C41 80.84(14) no
C15 C14 C42 C43 -154.77(10) no
C14 C15 C16 C6 115.46(14) no
C14 C15 C16 C11 5.10(18) no
C6 C15 C16 C11 -110.36(13) no
C11 C21 C22 C23 -175.96(13) no
C26 C21 C22 C23 2.3(2) no
C11 C21 C26 C25 176.12(14) no
C22 C21 C26 C25 -2.1(2) no
C21 C22 C23 C24 -0.3(2) no
C22 C23 C24 C27 177.09(14) no
C22 C23 C24 C25 -1.8(2) no
C23 C24 C25 C26 2.0(2) no
C27 C24 C25 C26 -176.93(15) no
C24 C25 C26 C21 0.0(2) no
C32 C31 C36 C35 1.2(2) no
C14 C31 C32 C33 178.46(13) no
C36 C31 C32 C33 -0.7(2) no
C14 C31 C36 C35 -178.01(13) no
C31 C32 C33 C34 -0.5(2) no
C32 C33 C34 C35 1.1(2) no
C32 C33 C34 C37 -178.27(15) no
C33 C34 C35 C36 -0.6(2) no
C37 C34 C35 C36 178.77(15) no
C34 C35 C36 C31 -0.5(2) no
C14 C42 C43 C1 43.75(12) no
C41 C42 C43 N44 -64.26(16) no
C41 C42 C43 C1 170.52(11) no
C14 C42 C43 N44 168.96(12) no
